data_2008993
loop_
_publ_author_name
'Bruce Taylor'
'Patrick J. Carroll '
'Madeleine M. Joulli\'e '

_publ_section_title
;
 Novel compounds from 1,2-indanedione and 3,5-dimethoxyaniline
;
_journal_issue 10
_journal_name_full 'Acta Crystallographica Section C'
_journal_page_first 1733
_journal_page_last 1736
_journal_paper_doi 10.1107/S0108270199004060
_journal_volume 55
_journal_year 1999
_chemical_formula_moiety 'C43 H34 N2 O7 , C43 H34 N2 O7 , 2C H2 Cl2'
_chemical_formula_sum 'C44 H36 Cl2 N2 O7'
_chemical_formula_weight 775.68
_space_group_IT_number 4
_symmetry_cell_setting monoclinic
_symmetry_space_group_name_Hall 'P 2yb'
_symmetry_space_group_name_H-M 'P 1 21 1'
_cell_angle_alpha 90
_cell_angle_beta 91.406(2)
_cell_angle_gamma 90
_cell_formula_units_Z 4
_cell_length_a 7.95740(10)
_cell_length_b 19.4192(3)
_cell_length_c 24.2174(4)
_cell_measurement_reflns_used 420
_cell_measurement_temperature 200
_cell_measurement_theta_max 25.35
_cell_measurement_theta_min 2.52
_cell_volume 3741.10(10)
_computing_data_collection 'bioteX (Molecular Structure Corporation, 1995)'
_computing_data_reduction bioteX
_computing_molecular_graphics 'ORTEPII (Johnson, 1976)'
_computing_structure_refinement 'SHELXL93 (Sheldrick, 1993)'
_computing_structure_solution 'SIR92 (Altomare, et. al., 1993)'
_diffrn_ambient_temperature 200
_diffrn_measurement_device_type 'RIGAKU RAXIS IIc area detector'
_diffrn_measurement_method '\f oscillations'
_diffrn_radiation_monochromator graphite
_diffrn_radiation_source 'rotating anode'
_diffrn_radiation_type 'Mo K\a'
_diffrn_radiation_wavelength 0.71069
_diffrn_reflns_av_R_equivalents 0.036
_diffrn_reflns_av_sigmaI/netI 0.032
_diffrn_reflns_limit_h_max 9
_diffrn_reflns_limit_h_min -9
_diffrn_reflns_limit_k_max 23
_diffrn_reflns_limit_k_min -23
_diffrn_reflns_limit_l_max 29
_diffrn_reflns_limit_l_min -29
_diffrn_reflns_number 29922
_diffrn_reflns_theta_max 25.35
_diffrn_reflns_theta_min 2.52
_diffrn_standards_decay_% '\\sim 5% (estimated from frame-to-frame scaling)'
_exptl_absorpt_coefficient_mu 0.23
_exptl_absorpt_correction_type none
_exptl_crystal_colour 'dark red'
_exptl_crystal_density_diffrn 1.377
_exptl_crystal_density_meas ?
_exptl_crystal_description 'flat needle'
_exptl_crystal_F_000 1616
_exptl_crystal_size_max 0.45
_exptl_crystal_size_mid 0.15
_exptl_crystal_size_min 0.05
_refine_diff_density_max 0.74
_refine_diff_density_min -0.66
_refine_ls_extinction_method none
_refine_ls_goodness_of_fit_ref 1.07
_refine_ls_hydrogen_treatment constr
_refine_ls_matrix_type full
_refine_ls_number_parameters 999
_refine_ls_number_reflns 7001
_refine_ls_number_restraints 1
_refine_ls_restrained_S_all 1.07
_refine_ls_R_factor_all 0.068
_refine_ls_R_factor_gt 0.062
_refine_ls_shift/su_max 0.019
_refine_ls_shift/su_mean 0.001
_refine_ls_structure_factor_coef Fsqd
_refine_ls_weighting_details 'w = 1/[\s^2^(Fo^2^)+(0.0814P)^2^+3.1440P] where P=(Fo^2^+2Fc^2^)/3'
_refine_ls_weighting_scheme calc
_refine_ls_wR_factor_ref 0.161
_reflns_number_gt 6613
_reflns_number_total 7001
_reflns_threshold_expression F>2\s(F^2^)
_cod_data_source_file bk1438.cif
_cod_data_source_block compounds_3_and_4
_cod_depositor_comments
;
The following automatic conversions were performed:
'_symmetry_cell_setting' value 'Monoclinic' changed to 'monoclinic'
according to '/home/saulius/struct/CIF-dictionaries/cif_core.dic'
dictionary named 'cif_core.dic' version 2.4.1 from 2010-06-29.

Automatic conversion script
Id: cif_fix_enum 1527 2010-12-29 10:47:43Z saulius 

The following automatic conversions were performed:

'_symmetry_cell_setting' value 'Monoclinic' changed to 'monoclinic'
according to /home/saulius/struct/CIF-dictionaries/cif_core.dic
dictionary named 'cif_core.dic' version 2.4.1 from 2010-06-29.

Automatic conversion script
Id: cif_fix_values 1715 2011-07-08 13:25:40Z adriana 

The following automatic conversions were performed:

'_exptl_crystal_density_meas' value 'not measured' was changed to '?'
- the value is perceived as not measured.

Automatic conversion script
Id: cif_fix_values 3008 2015-01-20 13:52:24Z robertas 

The following automatic conversions were performed:

'_refine_ls_weighting_scheme' value 'calc w =
1/[\s^2^(Fo^2^)+(0.0814P)^2^+3.1440P] where P=(Fo^2^+2Fc^2^)/3' was
changed to 'calc'. New tag '_refine_ls_weighting_details' was
created. The value of the new tag was set to 'w =
1/[\s^2^(Fo^2^)+(0.0814P)^2^+3.1440P] where P=(Fo^2^+2Fc^2^)/3'.

Automatic conversion script
Id: cif_fix_values 3143 2015-03-26 13:38:13Z robertas 
;
_cod_original_cell_volume 3741.09(10)
_cod_original_sg_symbol_H-M 'P 21'
_cod_database_code 2008993

loop_
_symmetry_equiv_pos_as_xyz
x,y,z
-x,1/2+y,-z

loop_
_atom_site_aniso_label
_atom_site_aniso_U_11
_atom_site_aniso_U_22
_atom_site_aniso_U_33
_atom_site_aniso_U_12
_atom_site_aniso_U_13
_atom_site_aniso_U_23
O22 .0280(15) .043(2) .050(2) .0010(12) .0082(12) -.0070(14)
O23 .0301(14) .035(2) .0355(14) .0037(12) .0062(11) .0007(12)
O28 .0351(15) .043(2) .044(2) .0048(13) -.0087(12) .0062(14)
O30 .0313(14) .0269(14) .046(2) -.0028(11) -.0049(12) .0076(12)
O41 .059(2) .022(2) .037(2) .0032(13) .0051(13) .0020(12)
O49 .058(2) .067(2) .034(2) .004(2) .0104(14) .0234(15)
O51 .038(2) .061(2) .047(2) .0099(15) .0007(13) .019(2)
N21 .032(2) .030(2) .033(2) -.0038(13) -.0046(13) .0044(15)
N42 .036(2) .030(2) .028(2) .0039(13) .0034(13) .0073(13)
C1 .032(2) .024(2) .035(2) .001(2) .003(2) .005(2)
C2 .039(2) .022(2) .031(2) .003(2) .004(2) -.003(2)
C3 .050(3) .036(2) .038(2) .001(2) .006(2) -.006(2)
C4 .065(3) .051(3) .033(2) -.009(2) -.005(2) -.016(2)
C5 .051(3) .045(3) .058(3) -.012(2) -.018(2) -.007(2)
C6 .034(2) .039(2) .045(2) -.005(2) .000(2) -.001(2)
C7 .031(2) .025(2) .043(2) -.0035(15) .002(2) -.001(2)
C8 .031(2) .026(2) .032(2) -.0029(15) .0039(15) -.001(2)
C9 .029(2) .025(2) .024(2) -.0041(14) .0030(14) .0040(15)
C10 .027(2) .019(2) .027(2) -.0015(13) .0047(14) -.0020(15)
C11 .030(2) .022(2) .027(2) -.0004(14) .0019(14) -.0013(14)
C12 .034(2) .034(2) .035(2) -.002(2) -.003(2) .000(2)
C13 .035(2) .045(2) .038(2) .000(2) -.012(2) -.004(2)
C14 .046(2) .053(3) .026(2) .007(2) -.004(2) .001(2)
C15 .041(2) .040(2) .029(2) .000(2) .002(2) -.007(2)
C16 .036(2) .026(2) .023(2) .001(2) .0058(14) -.001(2)
C17 .024(2) .022(2) .031(2) .0013(14) .0044(14) -.004(2)
C18 .027(2) .019(2) .025(2) -.0020(14) .0008(13) .0000(14)
C19 .025(2) .023(2) .035(2) .0009(14) .0002(15) .002(2)
C20 .029(2) .024(2) .023(2) .0008(14) .0036(14) -.0025(14)
C24 .038(2) .029(2) .026(2) .004(2) .0014(15) .001(2)
C25 .036(2) .034(2) .024(2) .006(2) -.0007(15) -.003(2)
C26 .028(2) .032(2) .031(2) .0013(15) -.0013(15) -.001(2)
C27 .031(2) .022(2) .030(2) .0003(15) .0032(14) -.001(2)
C29 .055(3) .048(3) .071(3) .006(2) -.016(2) .028(2)
C31 .035(2) .033(2) .076(3) -.011(2) -.012(2) .000(2)
C32 .020(2) .021(2) .030(2) -.0014(13) -.0011(13) -.0037(15)
C33 .030(2) .025(2) .030(2) .0016(15) -.0020(15) -.002(2)
C34 .040(2) .032(2) .030(2) .000(2) .006(2) .004(2)
C35 .056(3) .048(3) .025(2) -.004(2) .012(2) .003(2)
C36 .066(3) .038(3) .034(2) .001(2) .018(2) -.005(2)
C37 .046(2) .036(2) .032(2) .000(2) .008(2) -.006(2)
C38 .035(2) .032(2) .024(2) -.002(2) .0017(15) .000(2)
C39 .033(2) .026(2) .028(2) .004(2) -.0014(15) .000(2)
C40 .027(2) .022(2) .026(2) .0000(14) .0004(14) -.0007(15)
C43 .040(2) .025(2) .033(2) .000(2) .002(2) .003(2)
C44 .040(2) .036(2) .033(2) .001(2) .005(2) .006(2)
C45 .049(2) .038(2) .031(2) .004(2) .009(2) .005(2)
C46 .049(2) .040(2) .032(2) .001(2) -.002(2) .008(2)
C47 .041(2) .039(2) .035(2) .006(2) .000(2) .003(2)
C48 .039(2) .034(2) .023(2) .001(2) .0051(15) .001(2)
C50 .063(3) .063(3) .030(2) -.002(2) .003(2) .012(2)
C52 .046(3) .058(3) .060(3) .010(2) -.010(2) .015(2)
O22' .035(2) .041(2) .045(2) .0005(12) .0085(13) .0084(14)
O23' .0271(14) .039(2) .0352(14) -.0003(11) .0082(11) .0001(13)
O28' .039(2) .048(2) .052(2) -.0013(14) -.0162(14) -.0138(15)
O30' .0327(14) .0286(15) .042(2) .0078(11) -.0048(12) -.0034(12)
O41' .055(2) .021(2) .038(2) -.0006(13) .0064(13) .0031(12)
O49' .049(2) .053(2) .0287(13) -.0122(14) .0095(12) -.0157(13)
O51' .0303(15) .067(2) .045(2) -.0078(14) .0023(12) -.010(2)
N21' .035(2) .026(2) .029(2) .0061(13) .0007(13) -.0032(14)
N42' .031(2) .028(2) .024(2) -.0024(12) .0059(12) -.0044(13)
C1' .028(2) .023(2) .033(2) -.0010(14) .0023(15) -.002(2)
C2' .032(2) .030(2) .039(2) .002(2) .004(2) .004(2)
C3' .050(2) .037(2) .037(2) .003(2) .006(2) .011(2)
C4' .056(3) .058(3) .043(2) .007(2) -.004(2) .013(2)
C5' .047(3) .053(3) .048(3) .008(2) -.011(2) .010(2)
C6' .031(2) .040(2) .052(3) .002(2) -.002(2) .010(2)
C7' .035(2) .024(2) .035(2) -.002(2) .002(2) .004(2)
C8' .030(2) .032(2) .033(2) .004(2) .0064(15) .003(2)
C9' .030(2) .023(2) .030(2) .0002(14) .0000(15) .003(2)
C10' .021(2) .029(2) .027(2) .0003(14) .0021(13) .002(2)
C11' .033(2) .021(2) .025(2) -.0006(14) .0005(14) .0007(14)
C12' .027(2) .036(2) .032(2) .000(2) .0015(15) .003(2)
C13' .037(2) .043(2) .030(2) -.003(2) -.006(2) .001(2)
C14' .050(2) .037(2) .024(2) .000(2) -.007(2) .000(2)
C15' .037(2) .036(2) .024(2) .001(2) .006(2) -.003(2)
C16' .032(2) .028(2) .028(2) .0005(15) .0002(15) .003(2)
C17' .030(2) .023(2) .029(2) .0000(15) .0023(15) -.001(2)
C18' .024(2) .024(2) .026(2) -.0024(14) .0006(14) .0001(15)
C19' .029(2) .024(2) .024(2) -.0015(14) .0018(14) .0027(15)
C20' .036(2) .027(2) .028(2) -.005(2) .000(2) .000(2)
C24' .036(2) .030(2) .027(2) .001(2) -.0013(15) -.004(2)
C25' .037(2) .036(2) .026(2) -.008(2) -.003(2) -.003(2)
C26' .027(2) .035(2) .032(2) .000(2) -.0026(15) .005(2)
C27' .029(2) .029(2) .029(2) .0004(15) .0036(14) -.001(2)
C29' .043(2) .053(3) .043(2) .002(2) -.008(2) -.007(2)
C31' .049(3) .035(2) .061(3) .012(2) -.017(2) -.006(2)
C32' .026(2) .027(2) .021(2) .0001(14) -.0020(13) .0022(15)
C33' .034(2) .023(2) .025(2) .0030(15) .0060(14) -.0028(15)
C34' .046(2) .033(2) .030(2) .003(2) .004(2) .002(2)
C35' .071(3) .038(3) .029(2) .004(2) .009(2) -.001(2)
C36' .082(4) .045(3) .028(2) .004(2) .020(2) .006(2)
C37' .060(3) .032(2) .038(2) .002(2) .015(2) .008(2)
C38' .037(2) .024(2) .031(2) .005(2) .002(2) .002(2)
C39' .031(2) .027(2) .029(2) .002(2) .0003(15) .000(2)
C40' .028(2) .027(2) .023(2) -.0007(14) .0009(14) -.0038(15)
C43' .036(2) .024(2) .022(2) -.0005(15) .0034(14) .0008(14)
C44' .037(2) .032(2) .032(2) -.003(2) .006(2) -.003(2)
C45' .046(2) .036(2) .024(2) -.003(2) .003(2) -.008(2)
C46' .043(2) .039(2) .028(2) -.003(2) .003(2) -.009(2)
C47' .034(2) .038(2) .036(2) -.003(2) -.002(2) -.003(2)
C48' .033(2) .038(2) .032(2) .001(2) .001(2) -.005(2)
C50' .059(3) .044(2) .032(2) -.006(2) .001(2) -.015(2)
C52' .037(2) .069(3) .046(2) .004(2) .005(2) -.004(2)
Cl1 .114(2) .0657(12) .240(3) -.0108(12) -.019(2) -.001(2)
Cl2 .0702(10) .137(2) .0923(12) -.0098(11) -.0125(9) .0204(12)
C53 .068(4) .071(4) .058(3) .000(3) .005(3) -.010(3)
Cl1' .127(2) .0727(13) .185(3) .0099(12) .000(2) -.0046(15)
Cl2' .0827(12) .124(2) .1026(14) .0329(11) -.0014(10) .0000(12)
C53' .083(5) .086(5) .110(6) .025(4) .009(4) -.002(4)

loop_
_atom_site_label
_atom_site_fract_x
_atom_site_fract_y
_atom_site_fract_z
_atom_site_U_iso_or_equiv
_atom_site_thermal_displace_type
_atom_site_occupancy
O22 .3457(3) .5599(2) .62936(13) .0402(11) Uani 1.000
O23 .2071(3) .40293(15) .65000(11) .0334(9) Uani 1.000
O28 -.0917(3) .5284(2) .42805(12) .0409(11) Uani 1.000
O30 .0932(3) .34368(14) .54287(12) .0348(9) Uani 1.000
O41 .4777(4) .15431(14) .55207(12) .0393(12) Uani 1.000
O49 .3143(4) .1511(2) .80162(12) .0528(12) Uani 1.000
O51 .8443(4) .1580(2) .70745(13) .0487(12) Uani 1.000
N21 .4582(4) .5336(2) .51633(13) .0318(12) Uani 1.000
N42 .3499(4) .2585(2) .62752(13) .0313(12) Uani 1.000
C1 .4926(5) .5581(2) .6176(2) .0303(12) Uani 1.000
C2 .6359(5) .5888(2) .6475(2) .0306(12) Uani 1.000
C3 .6435(6) .6178(2) .7000(2) .0413(14) Uani 1.000
C4 .7979(6) .6383(3) .7215(2) .0498(16) Uani 1.000
C5 .9417(6) .6300(3) .6905(2) .0517(17) Uani 1.000
C6 .9348(5) .6025(2) .6378(2) .0393(12) Uani 1.000
C7 .7800(5) .5828(2) .6160(2) .0330(12) Uani 1.000
C8 .7371(5) .5527(2) .5598(2) .0296(12) Uani 1.000
C9 .5616(4) .5212(2) .56542(14) .0260(12) Uani 1.000
C10 .5727(4) .4421(2) .57413(14) .0243(12) Uani 1.000
C11 .6397(5) .4219(2) .63047(15) .0263(12) Uani 1.000
C12 .8044(5) .4170(2) .6507(2) .0344(12) Uani 1.000
C13 .8339(5) .3963(2) .7041(2) .0395(12) Uani 1.000
C14 .7002(6) .3801(2) .7387(2) .0417(14) Uani 1.000
C15 .5370(5) .3840(2) .7194(2) .0366(12) Uani 1.000
C16 .5065(5) .4029(2) .66498(15) .0283(12) Uani 1.000
C17 .3490(4) .4037(2) .6326(2) .0256(12) Uani 1.000
C18 .3969(4) .4056(2) .57039(14) .0237(12) Uani 1.000
C19 .2693(5) .4390(2) .5328(2) .0277(12) Uani 1.000
C20 .3034(4) .5028(2) .50829(14) .0253(12) Uani 1.000
C24 .1841(5) .5346(2) .47265(15) .0310(12) Uani 1.000
C25 .0339(5) .5019(2) .46065(15) .0314(12) Uani 1.000
C26 -.0025(5) .4369(2) .4834(2) .0304(12) Uani 1.000
C27 .1158(4) .4075(2) .5191(2) .0276(12) Uani 1.000
C29 -.0692(6) .5958(3) .4068(2) .0583(17) Uani 1.000
C31 -.0506(5) .3042(2) .5273(2) .0482(14) Uani 1.000
C32 .4373(4) .3329(2) .55000(15) .0237(12) Uani 1.000
C33 .5059(5) .3197(2) .4943(2) .0284(12) Uani 1.000
C34 .5444(5) .3630(2) .4513(2) .0339(12) Uani 1.000
C35 .6194(6) .3335(3) .4050(2) .0428(16) Uani 1.000
C36 .6575(6) .2656(2) .4019(2) .0457(16) Uani 1.000
C37 .6160(5) .2212(2) .4447(2) .0379(12) Uani 1.000
C38 .5407(5) .2491(2) .49014(15) .0303(12) Uani 1.000
C39 .4830(5) .2156(2) .5415(2) .0290(12) Uani 1.000
C40 .4242(4) .2730(2) .57771(15) .0250(12) Uani 1.000
C43 .4321(5) .2235(2) .6710(2) .0326(12) Uani 1.000
C44 .3393(5) .2034(2) .7159(2) .0363(12) Uani 1.000
C45 .4168(5) .1687(2) .7594(2) .0392(12) Uani 1.000
C46 .5872(6) .1519(2) .7586(2) .0404(12) Uani 1.000
C47 .6775(5) .1720(2) .7131(2) .0383(12) Uani 1.000
C48 .6031(5) .2090(2) .66977(15) .0319(12) Uani 1.000
C50 .3873(6) .1162(3) .8479(2) .0520(16) Uani 1.000
C52 .9186(6) .1068(3) .7423(2) .0549(17) Uani 1.000
O22' .3704(4) .0838(2) .13616(13) .0402(12) Uani 1.000
O23' .2262(3) .24100(15) .15537(11) .0336(9) Uani 1.000
O28' -.0379(4) .0953(2) -.06838(13) .0466(12) Uani 1.000
O30' .1077(3) .29476(14) .04453(12) .0345(10) Uani 1.000
O41' .4753(4) .48935(14) .05375(12) .0379(12) Uani 1.000
O49' .4226(4) .4838(2) .31407(11) .0434(10) Uani 1.000
O51' .9091(3) .4780(2) .20340(13) .0474(11) Uani 1.000
N21' .4868(4) .1077(2) .02342(13) .0300(12) Uani 1.000
N42' .3788(4) .3852(2) .13526(12) .0276(12) Uani 1.000
C1' .5184(5) .0865(2) .1249(2) .0280(12) Uani 1.000
C2' .6619(5) .0568(2) .1556(2) .0336(12) Uani 1.000
C3' .6684(6) .0284(2) .2090(2) .0413(12) Uani 1.000
C4' .8195(6) .0091(3) .2313(2) .0524(16) Uani 1.000
C5' .9677(6) .0172(3) .2007(2) .0495(17) Uani 1.000
C6' .9602(5) .0443(2) .1476(2) .0410(14) Uani 1.000
C7' .8064(5) .0637(2) .1252(2) .0313(12) Uani 1.000
C8' .7670(5) .0928(2) .0687(2) .0316(12) Uani 1.000
C9' .5868(5) .1224(2) .0730(2) .0277(12) Uani 1.000
C10' .5937(4) .2021(2) .07947(15) .0256(12) Uani 1.000
C11' .6602(5) .2257(2) .13588(15) .0263(12) Uani 1.000
C12' .8251(5) .2308(2) .1546(2) .0317(12) Uani 1.000
C13' .8541(5) .2533(2) .2091(2) .0368(12) Uani 1.000
C14' .7216(5) .2681(2) .2433(2) .0371(12) Uani 1.000
C15' .5563(5) .2619(2) .2244(2) .0322(12) Uani 1.000
C16' .5287(5) .2409(2) .16981(15) .0293(12) Uani 1.000
C17' .3685(5) .2389(2) .1379(2) .0273(12) Uani 1.000
C18' .4165(4) .2369(2) .07584(14) .0247(12) Uani 1.000
C19' .2902(4) .2006(2) .03829(14) .0256(12) Uani 1.000
C20' .3290(5) .1357(2) .0155(2) .0303(12) Uani 1.000
C24' .2142(5) .1027(2) -.0192(2) .0310(12) Uani 1.000
C25' .0636(5) .1342(2) -.0337(2) .0331(12) Uani 1.000
C26' .0237(5) .1988(2) -.0144(2) .0314(12) Uani 1.000
C27' .1378(5) .2307(2) .02225(15) .0290(12) Uani 1.000
C29' -.1914(6) .1233(3) -.0860(2) .0465(14) Uani 1.000
C31' -.0305(6) .3331(3) .0245(2) .0486(16) Uani 1.000
C32' .4493(4) .3092(2) .05577(14) .0247(12) Uani 1.000
C33' .5073(5) .3233(2) -.0014(2) .0272(12) Uani 1.000
C34' .5406(5) .2798(2) -.0453(2) .0363(12) Uani 1.000
C35' .6098(6) .3074(2) -.0932(2) .0459(16) Uani 1.000
C36' .6413(7) .3778(3) -.0975(2) .0514(18) Uani 1.000
C37' .6063(6) .4218(2) -.0537(2) .0431(14) Uani 1.000
C38' .5391(5) .3943(2) -.0071(2) .0306(12) Uani 1.000
C39' .4857(5) .4279(2) .0443(2) .0290(12) Uani 1.000
C40' .4401(4) .3707(2) .08290(15) .0260(12) Uani 1.000
C43' .4777(5) .4175(2) .17604(15) .0273(12) Uani 1.000
C44' .4045(5) .4367(2) .2259(2) .0336(12) Uani 1.000
C45' .5047(5) .4687(2) .2661(2) .0353(12) Uani 1.000
C46' .6733(5) .4820(2) .2585(2) .0366(12) Uani 1.000
C47' .7423(5) .4630(2) .2086(2) .0360(12) Uani 1.000
C48' .6477(5) .4304(2) .1678(2) .0343(12) Uani 1.000
C50' .5138(6) .5227(2) .3556(2) .0450(14) Uani 1.000
C52' .9869(6) .4574(3) .1537(2) .0506(14) Uani 1.000
Cl1 .1685(3) .27961(12) .3801(2) .1403(13) Uani 1.000
Cl2 .0204(2) .39638(13) .32072(8) .1001(8) Uani 1.000
C53 .1840(8) .3658(3) .3634(2) .066(2) Uani 1.000
Cl1' .1717(3) .37251(12) -.11530(13) .1283(13) Uani 1.000
Cl2' -.0069(2) .27122(13) -.18311(9) .1032(9) Uani 1.000
C53' .1732(9) .2895(4) -.1432(3) .093(3) Uani 1.000
H3 .5465 .6233 .7202 .0550 Uiso 1.000
H4 .8058 .6577 .7566 .0660 Uiso 1.000
H5 1.0452 .6432 .7057 .0690 Uiso 1.000
H6 1.0318 .5974 .6175 .0520 Uiso 1.000
H8A .8181 .5177 .5500 .0390 Uiso 1.000
H8B .7360 .5883 .5317 .0390 Uiso 1.000
H10 .6454 .4224 .54611 .0320 Uiso 1.000
H12 .8937 .4277 .6282 .0460 Uiso 1.000
H13 .9439 .3928 .7177 .0520 Uiso 1.000
H14 .7225 .3667 .7750 .0560 Uiso 1.000
H15 .4485 .3740 .7424 .0490 Uiso 1.000
H21 .47890 .58050 .50040 .0600 Uiso 1.000
H24 .2067 .5774 .45730 .0410 Uiso 1.000
H26 -.1029 .4144 .4747 .0410 Uiso 1.000
H29A -.169 .6095 .3864 .0870 Uiso 1.000
H29B .025 .5962 .3829 .0870 Uiso 1.000
H29C -.049 .6273 .4368 .0870 Uiso 1.000
H31A -.1492 .3252 .5420 .0720 Uiso 1.000
H31B -.039 .2584 .5417 .0720 Uiso 1.000
H31C -.061 .3024 .4878 .0720 Uiso 1.000
H34 .5215 .4099 .4528 .0450 Uiso 1.000
H35 .6439 .3618 .3753 .0570 Uiso 1.000
H36 .7114 .2486 .3711 .0610 Uiso 1.000
H37 .6384 .1743 .4426 .0500 Uiso 1.000
H42 .25820 .28720 .63960 .0600 Uiso 1.000
H44 .2250 .2132 .7168 .0480 Uiso 1.000
H46 .6386 .1279 .7876 .0540 Uiso 1.000
H48 .6670 .2238 .64038 .0430 Uiso 1.000
H50A .3005 .1026 .8725 .0780 Uiso 1.000
H50B .465 .1464 .8670 .0780 Uiso 1.000
H50C .446 .0761 .8355 .0780 Uiso 1.000
H52A 1.0309 .0976 .7308 .0820 Uiso 1.000
H52B .853 .0653 .7399 .0820 Uiso 1.000
H52C .922 .1229 .7798 .0820 Uiso 1.000
H3' .5706 .0230 .2288 .0550 Uiso 1.000
H4' .8257 -.0095 .2667 .0700 Uiso 1.000
H5' 1.0709 .0043 .2162 .0660 Uiso 1.000
H6' 1.0575 .0494 .1275 .0550 Uiso 1.000
H10' .6645 .2214 .05077 .0340 Uiso 1.000
H12' .9137 .2197 .1319 .0420 Uiso 1.000
H13' .9640 .2584 .2225 .0490 Uiso 1.000
H14' .7439 .2824 .2794 .0500 Uiso 1.000
H15' .4671 .2714 .2473 .0430 Uiso 1.000
H21' .50110 .06530 .00040 .0600 Uiso 1.000
H24' .2384 .0591 -.0327 .0410 Uiso 1.000
H26' -.0758 .2205 -.0254 .0420 Uiso 1.000
H29D -.2492 .0911 -.1098 .0700 Uiso 1.000
H29E -.1719 .1652 -.1058 .0700 Uiso 1.000
H29F -.2587 .1327 -.0546 .0700 Uiso 1.000
H31D -.026 .3787 .0397 .0730 Uiso 1.000
H31E -.1328 .3110 .0350 .0730 Uiso 1.000
H31F -.027 .3357 -.0151 .0730 Uiso 1.000
H34' .5173 .2330 -.0429 .0480 Uiso 1.000
H35' .6350 .2784 -.1224 .0610 Uiso 1.000
H36' .6858 .3955 -.1297 .0680 Uiso 1.000
H37' .6282 .4688 -.0562 .0570 Uiso 1.000
H42' .28150 .35760 .14490 .0600 Uiso 1.000
H44' .2914 .4282 .2319 .0450 Uiso 1.000
H46' .7387 .5031 .2860 .0490 Uiso 1.000
H48' .6970 .4172 .1350 .0460 Uiso 1.000
H50D .4426 .5310 .3863 .0680 Uiso 1.000
H50E .549 .5658 .3403 .0680 Uiso 1.000
H50F .611 .4971 .3679 .0680 Uiso 1.000
H52D 1.1025 .4717 .1547 .0760 Uiso 1.000
H52E .930 .4783 .1227 .0760 Uiso 1.000
H52F .981 .4082 .1503 .0760 Uiso 1.000
H81' .7707 .0571 .0407 .0420 Uiso 1.000
H82' .8462 .1288 .0595 .0420 Uiso 1.000
H53A .2896 .3733 .3451 .0880 Uiso 1.000
H53B .1870 .3925 .3972 .0880 Uiso 1.000
H53C .1827 .2563 -.1133 .1230 Uiso 1.000
H53D .2712 .2844 -.1658 .1230 Uiso 1.000

loop_
_atom_type_symbol
_atom_type_description
_atom_type_scat_dispersion_real
_atom_type_scat_dispersion_imag
_atom_type_scat_source
O O 0.0106 0.0060 'International Tables Vol C Tables 4.2.6.8 and 6.1.1.4'
N N 0.0061 0.0033 'International Tables Vol C Tables 4.2.6.8 and 6.1.1.4'
Cl Cl 0.1484 0.1585 'International Tables Vol C Tables 4.2.6.8 and 6.1.1.4'
H H 0.0000 0.0000 'International Tables Vol C Tables 4.2.6.8 and 6.1.1.4'
C C 0.0033 0.0016 'International Tables Vol C Tables 4.2.6.8 and 6.1.1.4'

loop_
_geom_angle_atom_site_label_1
_geom_angle_atom_site_label_2
_geom_angle_atom_site_label_3
_geom_angle
_geom_angle_publ_flag
C25 O28 C29 117.5(3) no
C27 O30 C31 119.1(3) no
C45 O49 C50 118.0(3) no
C47 O51 C52 118.1(4) no
C25' O28' C29' 118.0(4) no
C27' O30' C31' 119.0(3) no
C45' O49' C50' 117.3(3) no
C47' O51' C52' 117.4(4) no
C9 N21 C20 122.1(3) no
C40 N42 C43 123.5(3) no
C20 N21 H21 119.57 no
C9 N21 H21 111.75 no
C40 N42 H42 119.12 no
C43 N42 H42 113.14 no
C9' N21' C20' 121.1(3) no
C40' N42' C43' 121.9(3) no
C9' N21' H21' 123.63 no
C20' N21' H21' 111.25 no
C43' N42' H42' 120.98 no
C40' N42' H42' 113.78 no
O22 C1 C2 128.1(4) no
C2 C1 C9 107.6(3) no
O22 C1 C9 124.3(4) no
C1 C2 C3 129.3(4) no
C1 C2 C7 109.6(4) no
C3 C2 C7 121.0(4) no
C2 C3 C4 118.7(4) no
C3 C4 C5 119.9(5) no
C4 C5 C6 121.8(4) no
C5 C6 C7 118.3(4) no
C6 C7 C8 129.0(4) no
C2 C7 C8 110.7(4) no
C2 C7 C6 120.3(4) no
C7 C8 C9 105.1(3) no
N21 C9 C1 112.5(3) no
N21 C9 C8 111.1(3) no
N21 C9 C10 107.8(3) no
C8 C9 C10 111.0(3) no
C1 C9 C10 111.3(3) no
C1 C9 C8 103.1(3) no
C9 C10 C18 113.0(3) no
C11 C10 C18 103.3(3) no
C9 C10 C11 113.5(3) no
C10 C11 C12 130.3(4) no
C12 C11 C16 119.2(4) no
C10 C11 C16 110.5(3) no
C11 C12 C13 119.4(4) no
C12 C13 C14 120.9(4) no
C13 C14 C15 120.6(4) no
C14 C15 C16 118.8(4) no
C15 C16 C17 129.9(4) no
C11 C16 C15 121.0(4) no
C11 C16 C17 109.0(3) no
O23 C17 C18 125.8(4) no
O23 C17 C16 127.3(4) no
C16 C17 C18 106.9(3) no
C17 C18 C19 114.8(3) no
C17 C18 C32 110.3(3) no
C10 C18 C19 115.5(3) no
C10 C18 C17 101.1(3) no
C10 C18 C32 103.9(3) no
C19 C18 C32 110.4(3) no
C18 C19 C27 122.1(4) no
C18 C19 C20 120.3(3) no
C20 C19 C27 117.6(4) no
N21 C20 C24 118.8(3) no
N21 C20 C19 120.3(3) no
C19 C20 C24 120.8(3) no
C20 C24 C25 119.7(3) no
O28 C25 C26 114.2(4) no
C24 C25 C26 121.0(4) no
O28 C25 C24 124.7(4) no
C25 C26 C27 118.0(4) no
C19 C27 C26 122.9(4) no
O30 C27 C26 122.5(3) no
O30 C27 C19 114.6(3) no
C18 C32 C40 128.0(3) no
C33 C32 C40 109.7(3) no
C18 C32 C33 122.3(3) no
C32 C33 C34 132.2(4) no
C34 C33 C38 119.6(4) no
C32 C33 C38 108.1(4) no
C33 C34 C35 117.4(4) no
C34 C35 C36 122.7(5) no
C35 C36 C37 120.2(4) no
C36 C37 C38 117.8(4) no
C37 C38 C39 130.2(4) no
C33 C38 C37 122.2(4) no
C33 C38 C39 107.6(3) no
C38 C39 C40 105.7(3) no
O41 C39 C40 126.2(4) no
O41 C39 C38 128.1(4) no
N42 C40 C39 120.3(4) no
N42 C40 C32 130.4(4) no
C32 C40 C39 108.7(3) no
C44 C43 C48 120.0(4) no
N42 C43 C48 121.4(4) no
N42 C43 C44 118.6(4) no
C43 C44 C45 119.9(4) no
O49 C45 C44 115.4(4) no
C44 C45 C46 121.2(4) no
O49 C45 C46 123.4(4) no
C45 C46 C47 117.9(4) no
O51 C47 C48 115.1(4) no
C46 C47 C48 121.7(4) no
O51 C47 C46 123.2(4) no
C43 C48 C47 119.1(4) no
C2 C3 H3 120.6(5) no
C4 C3 H3 120.7(5) no
C3 C4 H4 120.0(6) no
C5 C4 H4 120.1(6) no
C6 C5 H5 119.1(6) no
C4 C5 H5 119.1(6) no
C7 C6 H6 120.8(5) no
C5 C6 H6 120.9(5) no
C9 C8 H8A 110.7(4) no
C9 C8 H8B 110.7(4) no
C7 C8 H8B 110.7(4) no
H8A C8 H8B 108.8(6) no
C7 C8 H8A 110.7(5) no
C9 C10 H10 108.9(4) no
C18 C10 H10 108.9(4) no
C11 C10 H10 108.9(4) no
C11 C12 H12 120.4(5) no
C13 C12 H12 120.2(5) no
C14 C13 H13 119.5(5) no
C12 C13 H13 119.6(5) no
C13 C14 H14 119.8(5) no
C15 C14 H14 119.7(6) no
C16 C15 H15 120.6(5) no
C14 C15 H15 120.6(5) no
C25 C24 H24 120.2(5) no
C20 C24 H24 120.2(5) no
C27 C26 H26 121.0(5) no
C25 C26 H26 121.0(5) no
O28 C29 H29A 109.3(11) no
H29A C29 H29B 110(2) no
O28 C29 H29B 109.5(8) no
O28 C29 H29C 109.5(6) no
H29B C29 H29C 109(3) no
H29A C29 H29C 109(2) no
H31B C31 H31C 110(3) no
O30 C31 H31B 109.5(12) no
H31A C31 H31B 109(2) no
H31A C31 H31C 110(2) no
O30 C31 H31A 109.4(13) no
O30 C31 H31C 109.5(16) no
C35 C34 H34 121.2(6) no
C33 C34 H34 121.4(5) no
C34 C35 H35 118.5(6) no
C36 C35 H35 118.7(6) no
C35 C36 H36 119.9(5) no
C37 C36 H36 119.9(5) no
C36 C37 H37 121.1(5) no
C38 C37 H37 121.1(5) no
C45 C44 H44 120.0(5) no
C43 C44 H44 120.1(5) no
C45 C46 H46 121.1(6) no
C47 C46 H46 121.0(5) no
C47 C48 H48 120.4(5) no
C43 C48 H48 120.5(5) no
H50A C50 H50B 109(2) no
O49 C50 H50C 109.4(7) no
O49 C50 H50B 109.5(12) no
O49 C50 H50A 109.5(12) no
H50A C50 H50C 110(2) no
H50B C50 H50C 109(2) no
O51 C52 H52A 109.5(16) no
H52A C52 H52C 109(2) no
O51 C52 H52B 109.4(15) no
O51 C52 H52C 109.6(12) no
H52B C52 H52C 109(2) no
H52A C52 H52B 110(2) no
O22' C1' C2' 128.0(4) no
O22' C1' C9' 124.3(4) no
C2' C1' C9' 107.7(3) no
C1' C2' C3' 129.2(4) no
C1' C2' C7' 109.8(4) no
C3' C2' C7' 120.9(4) no
C2' C3' C4' 119.1(4) no
C3' C4' C5' 120.1(5) no
C4' C5' C6' 120.6(4) no
C5' C6' C7' 119.0(4) no
C6' C7' C8' 128.5(4) no
C2' C7' C6' 120.3(4) no
C2' C7' C8' 111.2(4) no
C7' C8' C9' 104.5(4) no
N21' C9' C8' 111.1(4) no
N21' C9' C10' 107.2(3) no
N21' C9' C1' 112.7(3) no
C1' C9' C8' 103.4(3) no
C1' C9' C10' 112.2(3) no
C8' C9' C10' 110.2(3) no
C9' C10' C18' 113.2(3) no
C11' C10' C18' 102.3(3) no
C9' C10' C11' 113.6(3) no
C10' C11' C12' 128.5(4) no
C12' C11' C16' 121.2(4) no
C10' C11' C16' 110.3(3) no
C11' C12' C13' 117.6(4) no
C12' C13' C14' 121.1(4) no
C13' C14' C15' 120.9(4) no
C14' C15' C16' 117.6(4) no
C11' C16' C17' 109.9(3) no
C15' C16' C17' 128.2(4) no
C11' C16' C15' 121.5(4) no
O23' C17' C16' 128.0(4) no
O23' C17' C18' 125.9(4) no
C16' C17' C18' 106.0(3) no
C17' C18' C32' 109.6(3) no
C10' C18' C32' 104.9(3) no
C17' C18' C19' 114.6(3) no
C10' C18' C17' 101.4(3) no
C10' C18' C19' 114.6(3) no
C19' C18' C32' 110.9(3) no
C20' C19' C27' 117.5(3) no
C18' C19' C20' 120.1(3) no
C18' C19' C27' 122.2(3) no
N21' C20' C24' 119.2(4) no
C19' C20' C24' 120.2(4) no
N21' C20' C19' 120.3(4) no
C20' C24' C25' 120.3(4) no
O28' C25' C24' 113.8(4) no
O28' C25' C26' 124.7(4) no
C24' C25' C26' 121.5(4) no
C25' C26' C27' 117.8(4) no
O30' C27' C26' 122.1(3) no
C19' C27' C26' 122.6(4) no
O30' C27' C19' 115.3(3) no
C33' C32' C40' 107.9(3) no
C18' C32' C33' 121.9(3) no
C18' C32' C40' 130.3(3) no
C34' C33' C38' 118.8(4) no
C32' C33' C38' 109.3(4) no
C32' C33' C34' 131.8(4) no
C33' C34' C35' 119.1(4) no
C34' C35' C36' 120.8(4) no
C35' C36' C37' 120.3(5) no
C36' C37' C38' 118.5(4) no
C33' C38' C37' 122.5(4) no
C33' C38' C39' 107.1(4) no
C37' C38' C39' 130.4(4) no
O41' C39' C40' 126.1(4) no
C38' C39' C40' 106.1(3) no
O41' C39' C38' 127.8(4) no
C32' C40' C39' 109.3(3) no
N42' C40' C32' 129.5(4) no
N42' C40' C39' 120.7(4) no
N42' C43' C48' 120.7(4) no
C44' C43' C48' 120.0(4) no
N42' C43' C44' 119.3(3) no
C43' C44' C45' 118.6(4) no
O49' C45' C44' 114.2(4) no
O49' C45' C46' 123.6(4) no
C44' C45' C46' 122.1(4) no
C45' C46' C47' 118.1(4) no
O51' C47' C48' 123.0(4) no
C46' C47' C48' 121.6(4) no
O51' C47' C46' 115.4(4) no
C43' C48' C47' 119.6(4) no
C2' C3' H3' 120.4(5) no
C4' C3' H3' 120.5(6) no
C3' C4' H4' 120.0(6) no
C5' C4' H4' 119.9(6) no
C4' C5' H5' 119.8(6) no
C6' C5' H5' 119.6(6) no
C5' C6' H6' 120.5(5) no
C7' C6' H6' 120.5(5) no
C7' C8' H81' 110.9(4) no
C7' C8' H82' 110.9(5) no
C9' C8' H81' 110.8(4) no
C9' C8' H82' 110.8(4) no
H81' C8' H82' 108.8(6) no
C9' C10' H10' 109.2(4) no
C11' C10' H10' 109.1(4) no
C18' C10' H10' 109.2(4) no
C11' C12' H12' 121.1(5) no
C13' C12' H12' 121.2(5) no
C12' C13' H13' 119.5(5) no
C14' C13' H13' 119.4(5) no
C13' C14' H14' 119.5(5) no
C15' C14' H14' 119.6(5) no
C14' C15' H15' 121.2(5) no
C16' C15' H15' 121.2(5) no
C20' C24' H24' 119.8(5) no
C25' C24' H24' 120.0(5) no
C25' C26' H26' 121.1(5) no
C27' C26' H26' 121.1(5) no
O28' C29' H29D 109.4(10) no
O28' C29' H29E 109.4(6) no
O28' C29' H29F 109.5(10) no
H29D C29' H29E 109(2) no
H29D C29' H29F 109.4(18) no
H29E C29' H29F 110(2) no
O30' C31' H31D 109.6(15) no
O30' C31' H31E 109.5(13) no
O30' C31' H31F 109.3(16) no
H31D C31' H31E 110(2) no
H31D C31' H31F 109(3) no
H31E C31' H31F 109(2) no
C33' C34' H34' 120.3(5) no
C35' C34' H34' 120.5(5) no
C34' C35' H35' 119.6(5) no
C36' C35' H35' 119.6(5) no
C35' C36' H36' 119.9(6) no
C37' C36' H36' 119.9(7) no
C36' C37' H37' 120.6(6) no
C38' C37' H37' 120.9(5) no
C43' C44' H44' 120.7(5) no
C45' C44' H44' 120.7(5) no
C45' C46' H46' 121.0(5) no
C47' C46' H46' 120.9(5) no
C43' C48' H48' 120.2(5) no
C47' C48' H48' 120.2(5) no
O49' C50' H50D 109.4(11) no
O49' C50' H50E 109.6(10) no
O49' C50' H50F 109.5(12) no
H50D C50' H50E 110(2) no
H50D C50' H50F 109.4(18) no
H50E C50' H50F 109(2) no
O51' C52' H52D 109.5(13) no
O51' C52' H52E 109.7(13) no
O51' C52' H52F 109.3(14) no
H52D C52' H52E 109(2) no
H52D C52' H52F 110(3) no
H52E C52' H52F 109(2) no
Cl1 C53 Cl2 114.3(4) no
Cl1 C53 H53A 108.7(6) no
Cl1 C53 H53B 108.7(5) no
Cl2 C53 H53A 108.7(5) no
Cl2 C53 H53B 108.7(6) no
H53A C53 H53B 107.6(8) no
Cl1' C53' Cl2' 112.8(4) no
Cl1' C53' H53C 109.0(7) no
Cl1' C53' H53D 109.0(7) no
Cl2' C53' H53C 109.0(7) no
Cl2' C53' H53D 109.1(7) no
H53C C53' H53D 107.7(9) no

loop_
_geom_bond_atom_site_label_1
_geom_bond_atom_site_label_2
_geom_bond_site_symmetry_1
_geom_bond_site_symmetry_2
_geom_bond_distance
_geom_bond_publ_flag
Cl1 C53 . . 1.727(6) no
Cl2 C53 . . 1.746(6) no
Cl1' C53' . . 1.748(8) no
Cl2' C53' . . 1.745(7) no
O22 C1 . . 1.210(5) no
O23 C17 . . 1.215(4) no
O28 C29 . . 1.419(7) no
O28 C25 . . 1.359(5) no
O30 C27 . . 1.380(5) no
O30 C31 . . 1.421(5) no
O41 C39 . . 1.218(5) no
O49 C45 . . 1.367(5) no
O49 C50 . . 1.422(6) no
O51 C52 . . 1.423(6) no
O51 C47 . . 1.365(5) no
O22' C1' . . 1.217(5) no
O23' C17' . . 1.219(5) no
O28' C29' . . 1.394(6) no
O28' C25' . . 1.377(5) no
O30' C27' . . 1.379(5) no
O30' C31' . . 1.405(6) no
O41' C39' . . 1.218(5) no
O49' C45' . . 1.378(5) no
O49' C50' . . 1.440(6) no
O51' C52' . . 1.424(6) no
O51' C47' . . 1.368(5) no
N21 C20 . . 1.379(5) no
N21 C9 . . 1.449(5) no
N42 C43 . . 1.402(6) no
N42 C40 . . 1.385(5) no
N21 H21 . . 1.0043 no
N42 H42 . . .9691 no
N21' C9' . . 1.452(6) no
N21' C20' . . 1.377(5) no
N42' C40' . . 1.398(5) no
N42' C43' . . 1.396(5) no
N21' H21' . . 1.0024 no
N42' H42' . . .9747 no
C1 C9 . . 1.564(6) no
C1 C2 . . 1.463(6) no
C2 C7 . . 1.398(6) no
C2 C3 . . 1.391(7) no
C3 C4 . . 1.381(7) no
C4 C5 . . 1.393(7) no
C5 C6 . . 1.383(7) no
C6 C7 . . 1.382(6) no
C7 C8 . . 1.513(7) no
C8 C9 . . 1.534(5) no
C9 C10 . . 1.553(5) no
C10 C18 . . 1.569(5) no
C10 C11 . . 1.505(5) no
C11 C12 . . 1.391(6) no
C11 C16 . . 1.415(5) no
C12 C13 . . 1.369(7) no
C13 C14 . . 1.406(6) no
C14 C15 . . 1.371(6) no
C15 C16 . . 1.384(6) no
C16 C17 . . 1.462(5) no
C17 C18 . . 1.564(6) no
C18 C32 . . 1.532(5) no
C18 C19 . . 1.495(5) no
C19 C27 . . 1.399(5) no
C19 C20 . . 1.403(6) no
C20 C24 . . 1.410(5) no
C24 C25 . . 1.378(6) no
C25 C26 . . 1.410(6) no
C26 C27 . . 1.385(6) no
C32 C33 . . 1.490(6) no
C32 C40 . . 1.348(5) no
C33 C34 . . 1.379(6) no
C33 C38 . . 1.403(6) no
C34 C35 . . 1.405(7) no
C35 C36 . . 1.355(7) no
C36 C37 . . 1.394(6) no
C37 C38 . . 1.377(6) no
C38 C39 . . 1.486(6) no
C39 C40 . . 1.500(6) no
C43 C44 . . 1.385(6) no
C43 C48 . . 1.391(6) no
C44 C45 . . 1.383(6) no
C45 C46 . . 1.395(6) no
C46 C47 . . 1.386(7) no
C47 C48 . . 1.392(6) no
C3 H3 . . .930(7) no
C4 H4 . . .930(7) no
C5 H5 . . .930(7) no
C6 H6 . . .931(6) no
C8 H8B . . .970(6) no
C8 H8A . . .970(6) no
C10 H10 . . .980(5) no
C12 H12 . . .930(6) no
C13 H13 . . .930(6) no
C14 H14 . . .930(7) no
C15 H15 . . .929(6) no
C24 H24 . . .930(5) no
C26 H26 . . .930(6) no
C29 H29B . . .96(3) no
C29 H29A . . .96(2) no
C29 H29C . . .960(10) no
C31 H31A . . .960(16) no
C31 H31B . . .959(16) no
C31 H31C . . .959(7) no
C34 H34 . . .930(6) no
C35 H35 . . .930(7) no
C36 H36 . . .930(7) no
C37 H37 . . .930(6) no
C44 H44 . . .930(6) no
C46 H46 . . .929(6) no
C48 H48 . . .930(5) no
C50 H50A . . .960(16) no
C50 H50C . . .96(2) no
C50 H50B . . .96(2) no
C52 H52B . . .961(17) no
C52 H52C . . .960(10) no
C52 H52A . . .959(16) no
C1' C9' . . 1.548(6) no
C1' C2' . . 1.465(6) no
C2' C3' . . 1.406(7) no
C2' C7' . . 1.387(6) no
C3' C4' . . 1.359(7) no
C4' C5' . . 1.417(7) no
C5' C6' . . 1.389(7) no
C6' C7' . . 1.379(6) no
C7' C8' . . 1.506(7) no
C8' C9' . . 1.551(6) no
C9' C10' . . 1.556(5) no
C10' C11' . . 1.523(5) no
C10' C18' . . 1.564(5) no
C11' C12' . . 1.381(6) no
C11' C16' . . 1.378(5) no
C12' C13' . . 1.404(7) no
C13' C14' . . 1.387(6) no
C14' C15' . . 1.387(6) no
C15' C16' . . 1.396(6) no
C16' C17' . . 1.475(6) no
C17' C18' . . 1.560(6) no
C18' C32' . . 1.511(5) no
C18' C19' . . 1.513(5) no
C19' C27' . . 1.393(5) no
C19' C20' . . 1.413(6) no
C20' C24' . . 1.383(6) no
C24' C25' . . 1.383(6) no
C25' C26' . . 1.379(6) no
C26' C27' . . 1.399(6) no
C32' C33' . . 1.495(6) no
C32' C40' . . 1.366(5) no
C33' C38' . . 1.409(6) no
C33' C34' . . 1.389(6) no
C34' C35' . . 1.403(7) no
C35' C36' . . 1.394(7) no
C36' C37' . . 1.395(7) no
C37' C38' . . 1.369(7) no
C38' C39' . . 1.477(6) no
C39' C40' . . 1.502(6) no
C43' C44' . . 1.404(6) no
C43' C48' . . 1.395(6) no
C44' C45' . . 1.390(6) no
C45' C46' . . 1.383(6) no
C46' C47' . . 1.389(7) no
C47' C48' . . 1.381(6) no
C3' H3' . . .930(7) no
C4' H4' . . .930(7) no
C5' H5' . . .929(7) no
C6' H6' . . .930(6) no
C8' H81' . . .971(6) no
C8' H82' . . .971(6) no
C10' H10' . . .980(5) no
C12' H12' . . .930(6) no
C13' H13' . . .931(6) no
C14' H14' . . .930(7) no
C15' H15' . . .930(6) no
C24' H24' . . .929(6) no
C26' H26' . . .930(6) no
C29' H29D . . .96(2) no
C29' H29F . . .958(12) no
C29' H29E . . .96(2) no
C31' H31D . . .959(17) no
C31' H31F . . .961(7) no
C31' H31E . . .960(14) no
C34' H34' . . .930(6) no
C35' H35' . . .930(6) no
C36' H36' . . .930(7) no
C37' H37' . . .931(6) no
C44' H44' . . .930(6) no
C46' H46' . . .930(6) no
C48' H48' . . .931(7) no
C50' H50F . . .961(17) no
C50' H50E . . .960(18) no
C50' H50D . . .959(15) no
C52' H52F . . .960(8) no
C52' H52E . . .957(18) no
C52' H52D . . .961(14) no
C53 H53B . . .969(7) no
C53 H53A . . .971(9) no
C53' H53C . . .971(11) no
C53' H53D . . .969(10) no

loop_
_geom_torsion_atom_site_label_1
_geom_torsion_atom_site_label_2
_geom_torsion_atom_site_label_3
_geom_torsion_atom_site_label_4
_geom_torsion
_geom_torsion_publ_flag
C10 C18 C32 C33 -65.1(4) no
C17 C18 C32 C33 -172.8(3) no
C19 C18 C32 C33 59.3(4) no
C10 C18 C32 C40 112.5(4) no
C17 C18 C32 C40 4.8(5) no
C19 C18 C32 C40 -123.1(4) y
C32 C40 N42 C43 -128.4(4) y
C39 C40 N42 C43 61.3(5) y
C24 C25 O28 C29 -2.8(6) y
C26 C25 O28 C29 175.7(4) y
C46 C47 O51 C52 15.9(6) y
C48 C47 O51 C52 -164.7(4) y
C10' C18' C32' C33' 68.4(4) no
C17' C18' C32' C33' 176.6(3) no
C19' C18' C32' C33' -56.0(4) no
C10' C18' C32' C40' -109.3(4) no
C17' C18' C32' C40' -1.1(4) no
C19' C18' C32' C40' 126.4(4) y
C32' C40' N42' C43' 123.4(4) y
C39' C40' N42' C43' -65.5(5) y
C24' C25' O28' C29' -179.0(4) y
C26' C25' O28' C29' 0.9(6) y
C46' C47' O51' C52' 177.9(4) y
C48' C47' O51' C52' -1.2(6) y
